data_7039058
loop_
_publ_author_name
'Santana, M. D.'
'L\'opez-Banet, L'
'S\'anchez, G'
'P\'erez, J'
'P\'erez, E'
'Garc\'ia, L'
'Serrano, J. L.'
'Espinosa, A.'

_publ_section_title
;
 Non-covalent stacking interactions directing the structural and
 photophysical features of mono- and dinuclear cyclometalated
 palladium(ii) complexes.
;
_journal_issue 20
_journal_name_full 'Dalton transactions (Cambridge, England : 2003)'
_journal_page_first 8601
_journal_page_last 8613
_journal_paper_doi 10.1039/c5dt04913j
_journal_volume 45
_journal_year 2016
_chemical_formula_moiety 'C22 H16 Cl N3 O Pd'
_chemical_formula_sum 'C22 H16 Cl N3 O Pd'
_chemical_formula_weight 480.23
_chemical_name_systematic
;
 ?
;
_space_group_IT_number 2
_symmetry_cell_setting triclinic
_symmetry_space_group_name_Hall '-P 1'
_symmetry_space_group_name_H-M 'P -1'
_atom_sites_solution_hydrogens geom
_atom_sites_solution_primary direct
_atom_sites_solution_secondary difmap
_audit_creation_method SHELXL-97
_audit_update_record
;
2015-12-10 deposited with the CCDC.
2016-04-19 downloaded from the CCDC.
;
_cell_angle_alpha 93.918(2)
_cell_angle_beta 102.381(2)
_cell_angle_gamma 108.576(2)
_cell_formula_units_Z 2
_cell_length_a 9.3070(6)
_cell_length_b 10.4711(7)
_cell_length_c 10.4887(7)
_cell_measurement_reflns_used 9946
_cell_measurement_temperature 100(2)
_cell_measurement_theta_max 29.42
_cell_measurement_theta_min 2.38
_cell_volume 936.02(11)
_computing_structure_refinement 'SHELXL-97 (Sheldrick, 1997)'
_diffrn_ambient_temperature 100(2)
_diffrn_measured_fraction_theta_full 0.000
_diffrn_measured_fraction_theta_max 0.998
_diffrn_measurement_device_type 'Bruker SMART APEX CCD'
_diffrn_radiation_monochromator graphite
_diffrn_radiation_source 'fine-focus sealed tube'
_diffrn_radiation_type MoK\a
_diffrn_radiation_wavelength 0.71073
_diffrn_reflns_av_R_equivalents 0.0393
_diffrn_reflns_av_sigmaI/netI 0.0289
_diffrn_reflns_limit_h_max 12
_diffrn_reflns_limit_h_min -12
_diffrn_reflns_limit_k_max 14
_diffrn_reflns_limit_k_min -14
_diffrn_reflns_limit_l_max 14
_diffrn_reflns_limit_l_min -14
_diffrn_reflns_number 29136
_diffrn_reflns_theta_full 0.50
_diffrn_reflns_theta_max 29.45
_diffrn_reflns_theta_min 2.01
_exptl_absorpt_coefficient_mu 1.152
_exptl_absorpt_correction_T_max 0.9446
_exptl_absorpt_correction_T_min 0.8282
_exptl_absorpt_correction_type multi-scan
_exptl_absorpt_process_details SADABS
_exptl_crystal_colour yellow
_exptl_crystal_density_diffrn 1.704
_exptl_crystal_density_method 'not measured'
_exptl_crystal_description prism
_exptl_crystal_F_000 480
_exptl_crystal_size_max 0.17
_exptl_crystal_size_mid 0.09
_exptl_crystal_size_min 0.05
_refine_diff_density_max 1.194
_refine_diff_density_min -1.266
_refine_diff_density_rms 0.106
_refine_ls_extinction_method none
_refine_ls_goodness_of_fit_ref 1.048
_refine_ls_hydrogen_treatment constr
_refine_ls_matrix_type full
_refine_ls_number_parameters 253
_refine_ls_number_reflns 5189
_refine_ls_number_restraints 0
_refine_ls_restrained_S_all 1.048
_refine_ls_R_factor_all 0.0383
_refine_ls_R_factor_gt 0.0313
_refine_ls_shift/su_max 0.001
_refine_ls_shift/su_mean 0.000
_refine_ls_structure_factor_coef Fsqd
_refine_ls_weighting_details 'calc w=1/[\s^2^(Fo^2^)+(0.0408P)^2^+1.1530P] where P=(Fo^2^+2Fc^2^)/3'
_refine_ls_weighting_scheme calc
_refine_ls_wR_factor_gt 0.0767
_refine_ls_wR_factor_ref 0.0799
_reflns_number_gt 4638
_reflns_number_total 5189
_reflns_threshold_expression >2sigma(I)
_cod_data_source_file c5dt04913j2.cif
_cod_data_source_block I5
_cod_depositor_comments 'Adding full bibliography for 7039057--7039061.cif.'
_cod_original_sg_symbol_H-M P-1
_cod_database_code 7039058

loop_
_symmetry_equiv_pos_as_xyz
'x, y, z'
'-x, -y, -z'

loop_
_atom_site_label
_atom_site_type_symbol
_atom_site_fract_x
_atom_site_fract_y
_atom_site_fract_z
_atom_site_U_iso_or_equiv
_atom_site_adp_type
_atom_site_occupancy
_atom_site_symmetry_multiplicity
_atom_site_calc_flag
_atom_site_refinement_flags
Pd1 Pd 0.543124(19) 0.953867(17) 0.721074(17) 0.01721(6) Uani 1 1 d .
O1 O 0.6492(2) 0.81855(17) 0.76950(18) 0.0225(3) Uani 1 1 d .
N1 N 0.4172(2) 1.0700(2) 0.6497(2) 0.0208(4) Uani 1 1 d .
N3 N 0.7333(2) 1.10518(19) 0.85170(19) 0.0176(4) Uani 1 1 d .
C1 C 0.3652(3) 0.8120(2) 0.5948(2) 0.0213(5) Uani 1 1 d .
C12 C 1.0729(3) 1.0063(3) 0.8380(2) 0.0200(4) Uani 1 1 d .
H12 H 1.1468 1.0956 0.8675 0.024 Uiso 1 1 calc R
N2 N 0.2822(2) 1.0005(2) 0.5551(2) 0.0216(4) Uani 1 1 d .
C11 C 0.9123(3) 0.9839(2) 0.8286(2) 0.0180(4) Uani 1 1 d .
C17 C 0.7187(3) 1.2238(2) 0.9159(2) 0.0175(4) Uani 1 1 d .
C18 C 0.6101(3) 1.2078(2) 0.9918(2) 0.0194(4) Uani 1 1 d .
H18 H 0.5418 1.1192 0.9948 0.023 Uiso 1 1 calc R
C6 C 0.2507(3) 0.8585(3) 0.5254(2) 0.0229(5) Uani 1 1 d .
C2 C 0.3394(3) 0.6734(3) 0.5693(3) 0.0241(5) Uani 1 1 d .
H2 H 0.4144 0.6371 0.6137 0.029 Uiso 1 1 calc R
C15 C 0.8594(3) 0.7437(3) 0.7614(2) 0.0226(5) Uani 1 1 d .
H15 H 0.7890 0.6524 0.7390 0.027 Uiso 1 1 calc R
C16 C 0.8009(3) 0.8500(2) 0.7862(2) 0.0187(4) Uani 1 1 d .
C8 C 0.2977(3) 1.2152(3) 0.5742(3) 0.0264(5) Uani 1 1 d .
H8 H 0.2773 1.2976 0.5632 0.032 Uiso 1 1 calc R
C3 C 0.2045(3) 0.5876(3) 0.4791(3) 0.0251(5) Uani 1 1 d .
H3 H 0.1884 0.4931 0.4628 0.030 Uiso 1 1 calc R
C13 C 1.1245(3) 0.9024(3) 0.8059(2) 0.0231(5) Uani 1 1 d .
H13 H 1.2318 0.9199 0.8085 0.028 Uiso 1 1 calc R
C7 C 0.2070(3) 1.0870(3) 0.5083(2) 0.0251(5) Uani 1 1 d .
H7 H 0.1110 1.0632 0.4430 0.030 Uiso 1 1 calc R
C10 C 0.8725(3) 1.0977(2) 0.8734(2) 0.0180(4) Uani 1 1 d .
H10 H 0.9562 1.1749 0.9237 0.022 Uiso 1 1 calc R
C14 C 1.0157(3) 0.7696(3) 0.7690(2) 0.0247(5) Uani 1 1 d .
H14 H 1.0505 0.6964 0.7489 0.030 Uiso 1 1 calc R
C22 C 0.8102(3) 1.3538(2) 0.9033(2) 0.0210(5) Uani 1 1 d .
H22 H 0.8802 1.3650 0.8477 0.025 Uiso 1 1 calc R
C9 C 0.4260(3) 1.1996(3) 0.6605(2) 0.0238(5) Uani 1 1 d .
H9 H 0.5084 1.2719 0.7190 0.029 Uiso 1 1 calc R
C4 C 0.0923(3) 0.6382(3) 0.4123(3) 0.0279(5) Uani 1 1 d .
H4 H 0.0003 0.5779 0.3517 0.033 Uiso 1 1 calc R
C5 C 0.1147(3) 0.7752(3) 0.4341(2) 0.0254(5) Uani 1 1 d .
H5 H 0.0403 0.8115 0.3886 0.031 Uiso 1 1 calc R
C21 C 0.7998(3) 1.4674(2) 0.9720(3) 0.0223(5) Uani 1 1 d .
H21 H 0.8615 1.5565 0.9631 0.027 Uiso 1 1 calc R
C20 C 0.6983(3) 1.4489(2) 1.0532(2) 0.0201(4) Uani 1 1 d .
C19 C 0.6008(3) 1.3204(2) 1.0634(2) 0.0211(5) Uani 1 1 d .
H19 H 0.5296 1.3098 1.1178 0.025 Uiso 1 1 calc R
Cl1 Cl 0.69316(8) 1.59130(6) 1.14612(7) 0.02844(14) Uani 1 1 d .

loop_
_atom_site_aniso_label
_atom_site_aniso_U_11
_atom_site_aniso_U_22
_atom_site_aniso_U_33
_atom_site_aniso_U_23
_atom_site_aniso_U_13
_atom_site_aniso_U_12
Pd1 0.01294(9) 0.01932(9) 0.01867(9) -0.00084(6) 0.00678(6) 0.00344(6)
O1 0.0174(8) 0.0208(8) 0.0293(9) 0.0017(7) 0.0100(7) 0.0040(6)
N1 0.0154(9) 0.0267(10) 0.0196(10) 0.0019(8) 0.0045(7) 0.0061(8)
N3 0.0163(9) 0.0188(9) 0.0186(9) 0.0013(7) 0.0060(7) 0.0066(7)
C1 0.0186(11) 0.0252(11) 0.0175(11) -0.0017(9) 0.0096(9) 0.0017(9)
C12 0.0162(11) 0.0264(11) 0.0172(10) 0.0024(9) 0.0062(8) 0.0058(9)
N2 0.0181(10) 0.0297(11) 0.0169(9) 0.0009(8) 0.0065(7) 0.0071(8)
C11 0.0176(11) 0.0223(11) 0.0154(10) 0.0015(8) 0.0066(8) 0.0071(9)
C17 0.0139(10) 0.0203(10) 0.0172(10) -0.0009(8) 0.0033(8) 0.0054(8)
C18 0.0162(10) 0.0184(10) 0.0235(11) 0.0033(8) 0.0070(9) 0.0044(8)
C6 0.0189(11) 0.0294(12) 0.0191(11) 0.0001(9) 0.0104(9) 0.0037(9)
C2 0.0196(11) 0.0268(12) 0.0259(12) -0.0001(9) 0.0095(9) 0.0060(10)
C15 0.0245(12) 0.0220(11) 0.0227(12) 0.0022(9) 0.0076(9) 0.0090(9)
C16 0.0194(11) 0.0224(11) 0.0163(10) 0.0024(8) 0.0088(8) 0.0068(9)
C8 0.0307(14) 0.0279(12) 0.0251(12) 0.0046(10) 0.0089(10) 0.0145(11)
C3 0.0237(12) 0.0231(12) 0.0245(12) -0.0013(9) 0.0084(10) 0.0022(10)
C13 0.0212(12) 0.0353(13) 0.0189(11) 0.0049(9) 0.0100(9) 0.0146(10)
C7 0.0212(12) 0.0390(14) 0.0169(11) 0.0056(10) 0.0063(9) 0.0115(11)
C10 0.0153(10) 0.0205(10) 0.0176(10) 0.0008(8) 0.0071(8) 0.0039(8)
C14 0.0281(13) 0.0295(12) 0.0233(12) 0.0025(9) 0.0097(10) 0.0170(11)
C22 0.0180(11) 0.0231(11) 0.0226(11) 0.0023(9) 0.0083(9) 0.0059(9)
C9 0.0228(12) 0.0257(12) 0.0225(12) 0.0008(9) 0.0064(9) 0.0078(10)
C4 0.0243(13) 0.0315(13) 0.0227(12) -0.0002(10) 0.0086(10) 0.0016(10)
C5 0.0208(12) 0.0319(13) 0.0215(12) 0.0019(10) 0.0072(9) 0.0054(10)
C21 0.0171(11) 0.0188(11) 0.0277(12) 0.0011(9) 0.0051(9) 0.0026(9)
C20 0.0168(11) 0.0205(11) 0.0229(11) -0.0013(9) 0.0019(9) 0.0093(9)
C19 0.0182(11) 0.0235(11) 0.0233(11) 0.0022(9) 0.0078(9) 0.0082(9)
Cl1 0.0275(3) 0.0235(3) 0.0348(3) -0.0053(2) 0.0068(2) 0.0119(2)

loop_
_atom_type_symbol
_atom_type_description
_atom_type_scat_dispersion_real
_atom_type_scat_dispersion_imag
_atom_type_scat_source
C C 0.0033 0.0016 'International Tables Vol C Tables 4.2.6.8 and 6.1.1.4'
H H 0.0000 0.0000 'International Tables Vol C Tables 4.2.6.8 and 6.1.1.4'
Cl Cl 0.1484 0.1585 'International Tables Vol C Tables 4.2.6.8 and 6.1.1.4'
N N 0.0061 0.0033 'International Tables Vol C Tables 4.2.6.8 and 6.1.1.4'
O O 0.0106 0.0060 'International Tables Vol C Tables 4.2.6.8 and 6.1.1.4'
Pd Pd -0.9988 1.0072 'International Tables Vol C Tables 4.2.6.8 and 6.1.1.4'

loop_
_geom_angle_atom_site_label_1
_geom_angle_atom_site_label_2
_geom_angle_atom_site_label_3
_geom_angle
C1 Pd1 O1 91.43(9)
C1 Pd1 N1 80.66(10)
O1 Pd1 N1 171.79(8)
C1 Pd1 N3 178.91(8)
O1 Pd1 N3 88.71(7)
N1 Pd1 N3 99.15(8)
C16 O1 Pd1 121.26(15)
C9 N1 N2 105.8(2)
C9 N1 Pd1 139.74(17)
N2 N1 Pd1 114.38(16)
C10 N3 C17 116.70(19)
C10 N3 Pd1 120.72(16)
C17 N3 Pd1 122.52(15)
C2 C1 C6 116.8(2)
C2 C1 Pd1 128.3(2)
C6 C1 Pd1 114.93(18)
C13 C12 C11 121.7(2)
C7 N2 N1 110.8(2)
C7 N2 C6 133.8(2)
N1 N2 C6 115.4(2)
C12 C11 C16 119.6(2)
C12 C11 C10 117.1(2)
C16 C11 C10 123.1(2)
C22 C17 C18 119.8(2)
C22 C17 N3 121.2(2)
C18 C17 N3 119.0(2)
C19 C18 C17 120.5(2)
C5 C6 C1 124.1(2)
C5 C6 N2 121.2(2)
C1 C6 N2 114.6(2)
C3 C2 C1 120.4(2)
C14 C15 C16 121.6(2)
O1 C16 C15 118.1(2)
O1 C16 C11 124.7(2)
C15 C16 C11 117.2(2)
C7 C8 C9 106.1(2)
C2 C3 C4 121.1(2)
C12 C13 C14 118.7(2)
N2 C7 C8 106.6(2)
N3 C10 C11 126.1(2)
C15 C14 C13 121.1(2)
C17 C22 C21 120.2(2)
N1 C9 C8 110.8(2)
C5 C4 C3 120.2(2)
C4 C5 C6 117.5(3)
C20 C21 C22 119.0(2)
C21 C20 C19 121.9(2)
C21 C20 Cl1 118.93(19)
C19 C20 Cl1 119.12(18)
C20 C19 C18 118.3(2)

loop_
_geom_bond_atom_site_label_1
_geom_bond_atom_site_label_2
_geom_bond_distance
Pd1 C1 1.982(2)
Pd1 O1 2.0039(18)
Pd1 N1 2.017(2)
Pd1 N3 2.097(2)
O1 C16 1.312(3)
N1 C9 1.329(3)
N1 N2 1.370(3)
N3 C10 1.295(3)
N3 C17 1.431(3)
C1 C2 1.391(4)
C1 C6 1.396(4)
C12 C13 1.371(3)
C12 C11 1.418(3)
N2 C7 1.367(3)
N2 C6 1.419(3)
C11 C16 1.424(3)
C11 C10 1.435(3)
C17 C22 1.389(3)
C17 C18 1.392(3)
C18 C19 1.390(3)
C6 C5 1.394(3)
C2 C3 1.390(4)
C15 C14 1.375(4)
C15 C16 1.418(3)
C8 C7 1.376(4)
C8 C9 1.398(4)
C3 C4 1.397(4)
C13 C14 1.404(4)
C22 C21 1.389(3)
C4 C5 1.378(4)
C21 C20 1.381(3)
C20 C19 1.389(3)
C20 Cl1 1.744(2)
